data_2238270
loop_
_publ_author_name
'Dmochowska, Barbara'
'Sikora, Karol'
'Chojnacki, Jaroslaw'
'Wojnowski, Wieslaw'
'Wi\'sniewski, Andrzej'

_publ_section_title
;
 <i>N</i>,<i>N</i>,<i>N</i>-Trimethyl-<i>N</i>-(methyl
 5-deoxy-2,3-<i>O</i>-isopropylidene-\b-<small>D</small>-ribofuranosid-5-yl)ammonium
 4-methylbenzenesulfonate sesquihydrate
;
_journal_coeditor_code TK5228
_journal_issue 7
_journal_name_full 'Acta Crystallographica Section E'
_journal_page_first o1019
_journal_page_last o1020
_journal_paper_doi 10.1107/S1600536813014797
_journal_volume 69
_journal_year 2013
_chemical_formula_iupac 'C12 H24 N O4 +, C7 H7 O3 S -, 1.5H2 O'
_chemical_formula_moiety 'C12 H24 N O4 +, C7 H7 O3 S -, 1.5(H2 O)'
_chemical_formula_sum 'C19 H34 N O8.5 S'
_chemical_formula_weight 444.53
_chemical_name_systematic
;<i>N</i>,<i>N</i>,<i>N</i>-Trimethyl-<i>N</i>-(methyl
5-deoxy-2,3-<i>O</i>-isopropylidene-\b-D-ribofuranosid-5-yl)ammonium
4-methylbenzenesulfonate sesquihydrate
;
_space_group_IT_number 4
_symmetry_cell_setting monoclinic
_symmetry_space_group_name_Hall 'P 2yb'
_symmetry_space_group_name_H-M 'P 1 21 1'
_atom_sites_solution_hydrogens geom
_atom_sites_solution_primary direct
_atom_sites_solution_secondary difmap
_audit_conform_dict_name cif_core.dic
_audit_conform_dict_version 2.4
_audit_creation_method 'WinGX routine CIF_UPDATE'
_cell_angle_alpha 90
_cell_angle_beta 111.619(12)
_cell_angle_gamma 90
_cell_formula_units_Z 2
_cell_length_a 11.4896(15)
_cell_length_b 7.9311(11)
_cell_length_c 13.4853(17)
_cell_measurement_reflns_used 3067
_cell_measurement_temperature 200(2)
_cell_measurement_theta_max 30
_cell_measurement_theta_min 2
_cell_volume 1142.4(3)
_computing_cell_refinement 'CrysAlis CCD (Oxford Diffraction, 2006)'
_computing_data_collection 'CrysAlis CCD (Oxford Diffraction, 2006)'
_computing_data_reduction 'CrysAlis RED (Oxford Diffraction, 2006)'
_computing_molecular_graphics '<i>Mercury</i> (Macrae <i>et al.</i>, 2006)'
_computing_publication_material '<i>PLATON</i> (Spek, 2009) and <i>publCIF</i> (Westrip, 2010)'
_computing_structure_refinement 'SHELXL97 (Sheldrick, 2008) and WinGX (Farrugia, 2012)'
_computing_structure_solution 'SHELXS97 (Sheldrick, 2008)'
_diffrn_ambient_temperature 200(2)
_diffrn_measured_fraction_theta_full 0.998
_diffrn_measured_fraction_theta_max 0.998
_diffrn_measurement_device_type 'Kuma KM4CCD (Sapphire2 detector)'
_diffrn_measurement_method '\w scans, 1 deg frames'
_diffrn_radiation_monochromator graphite
_diffrn_radiation_type MoK\a
_diffrn_radiation_wavelength 0.71073
_diffrn_reflns_av_R_equivalents 0.0382
_diffrn_reflns_limit_h_max 14
_diffrn_reflns_limit_h_min -14
_diffrn_reflns_limit_k_max 9
_diffrn_reflns_limit_k_min -9
_diffrn_reflns_limit_l_max 16
_diffrn_reflns_limit_l_min -16
_diffrn_reflns_number 26053
_diffrn_reflns_theta_full 26
_diffrn_reflns_theta_max 26
_diffrn_reflns_theta_min 2.93
_diffrn_standards_interval_count 40
_exptl_absorpt_coefficient_mu 0.187
_exptl_absorpt_correction_type none
_exptl_crystal_colour colourless
_exptl_crystal_density_diffrn 1.292
_exptl_crystal_density_method 'not measured'
_exptl_crystal_description block
_exptl_crystal_F_000 478
_exptl_crystal_size_max 0.37
_exptl_crystal_size_mid 0.2
_exptl_crystal_size_min 0.17
_platon_squeeze_details
;
One and half molecule of water assumed to be in the void
;
_refine_diff_density_max 0.397
_refine_diff_density_min -0.309
_refine_ls_abs_structure_details 'Flack & Bernardinelli (1999)'
_refine_ls_abs_structure_Flack 0.08(12)
_refine_ls_extinction_method none
_refine_ls_goodness_of_fit_ref 1.073
_refine_ls_hydrogen_treatment constr
_refine_ls_matrix_type full
_refine_ls_number_parameters 283
_refine_ls_number_reflns 4481
_refine_ls_number_restraints 40
_refine_ls_restrained_S_all 1.175
_refine_ls_R_factor_all 0.0536
_refine_ls_R_factor_gt 0.0514
_refine_ls_shift/su_max 0.007
_refine_ls_shift/su_mean 0
_refine_ls_structure_factor_coef Fsqd
_refine_ls_weighting_details 'calc w=1/[\s^2^(Fo^2^)+(0.0737P)^2^+0.6709P] where P=(Fo^2^+2Fc^2^)/3'
_refine_ls_weighting_scheme calc
_refine_ls_wR_factor_gt 0.1356
_refine_ls_wR_factor_ref 0.1392
_reflns_number_gt 4325
_reflns_number_total 4481
_reflns_threshold_expression I>2\s(I)
_cod_data_source_file tk5228.cif
_cod_data_source_block I
_cod_original_sg_symbol_H-M 'P 21'
_cod_database_code 2238270
_cod_database_fobs_code 2238270

loop_
_symmetry_equiv_pos_as_xyz
'x, y, z'
'-x, y+1/2, -z'

loop_
_atom_site_type_symbol
_atom_site_label
_atom_site_fract_x
_atom_site_fract_y
_atom_site_fract_z
_atom_site_U_iso_or_equiv
_atom_site_adp_type
_atom_site_calc_flag
_atom_site_refinement_flags
_atom_site_occupancy
_atom_site_symmetry_multiplicity
_atom_site_disorder_assembly
_atom_site_disorder_group
C C1 0.4006(3) 0.9674(4) 0.8428(2) 0.0299(6) Uani d . 1 1 . .
H H1 0.4517 1.0147 0.9144 0.036 Uiso calc R 1 1 . .
C C2 0.4217(3) 0.7801(4) 0.8398(2) 0.0294(6) Uani d . 1 1 . .
H H2 0.3676 0.7123 0.8683 0.035 Uiso calc R 1 1 . .
C C3 0.3957(3) 0.7445(4) 0.7215(2) 0.0284(6) Uani d . 1 1 . .
H H3 0.3089 0.701 0.6836 0.034 Uiso calc R 1 1 . .
C C4 0.4153(3) 0.9195(3) 0.6776(2) 0.0261(6) Uani d . 1 1 . .
H H4 0.4913 0.9144 0.6584 0.031 Uiso calc R 1 1 . .
O O5 0.43649(19) 1.0397(3) 0.76273(15) 0.0295(5) Uani d . 1 1 . .
O O6 0.5509(2) 0.7393(3) 0.88856(15) 0.0322(5) Uani d . 1 1 . .
C C7 0.5743(3) 0.6006(4) 0.8296(2) 0.0314(6) Uani d . 1 1 . .
O O8 0.4872(2) 0.6252(3) 0.72143(15) 0.0392(5) Uani d . 1 1 . .
C C9 0.5476(4) 0.4340(4) 0.8700(3) 0.0447(8) Uani d . 1 1 . .
H H9A 0.5643 0.3425 0.8281 0.067 Uiso calc R 1 1 . .
H H9B 0.4597 0.43 0.8628 0.067 Uiso calc R 1 1 . .
H H9C 0.6015 0.4207 0.9452 0.067 Uiso calc R 1 1 . .
C C10 0.7061(3) 0.6147(5) 0.8315(3) 0.0457(8) Uani d . 1 1 . .
H H10A 0.7229 0.5206 0.7916 0.069 Uiso calc R 1 1 . .
H H10B 0.7656 0.6114 0.9054 0.069 Uiso calc R 1 1 . .
H H10C 0.7154 0.7215 0.7985 0.069 Uiso calc R 1 1 . .
C C11 0.3025(3) 0.9654(4) 0.5787(2) 0.0282(6) Uani d . 1 1 . .
H H11A 0.2815 0.8671 0.53 0.034 Uiso calc R 1 1 . .
H H11B 0.2304 0.9857 0.6005 0.034 Uiso calc R 1 1 . .
N N12 0.3178(2) 1.1180(3) 0.51680(16) 0.0272(5) Uani d . 1 1 . .
C C13 0.4218(3) 1.0949(4) 0.4768(2) 0.0378(7) Uani d . 1 1 . .
H H13A 0.4081 0.9909 0.4347 0.057 Uiso calc R 1 1 . .
H H13B 0.5016 1.0875 0.5374 0.057 Uiso calc R 1 1 . .
H H13C 0.4239 1.1911 0.4319 0.057 Uiso calc R 1 1 . .
C C14 0.1974(3) 1.1358(5) 0.4218(2) 0.0424(7) Uani d . 1 1 . .
H H14A 0.1277 1.1511 0.4463 0.064 Uiso calc R 1 1 . .
H H14B 0.1833 1.034 0.3777 0.064 Uiso calc R 1 1 . .
H H14C 0.2028 1.2339 0.3796 0.064 Uiso calc R 1 1 . .
C C15 0.3408(4) 1.2769(4) 0.5807(3) 0.0407(8) Uani d . 1 1 . .
H H15A 0.2732 1.2939 0.6076 0.061 Uiso calc R 1 1 . .
H H15B 0.3434 1.3725 0.5354 0.061 Uiso calc R 1 1 . .
H H15C 0.4209 1.2686 0.6409 0.061 Uiso calc R 1 1 . .
O O16 0.2726(2) 0.9863(3) 0.8220(2) 0.0411(6) Uani d . 1 1 . .
C C17 0.2344(4) 1.1544(6) 0.8338(3) 0.0527(9) Uani d . 1 1 . .
H H17A 0.144 1.1564 0.8176 0.079 Uiso calc R 1 1 . .
H H17B 0.2545 1.2296 0.7847 0.079 Uiso calc R 1 1 . .
H H17C 0.2787 1.1924 0.9073 0.079 Uiso calc R 1 1 . .
C C18 0.8291(3) 0.1549(4) 0.8487(2) 0.0322(6) Uani d . 1 1 A .
C C19 0.9296(3) 0.2527(5) 0.9119(4) 0.0503(9) Uani d . 1 1 . .
H H19 0.9773 0.3154 0.8802 0.06 Uiso calc R 1 1 . .
C C20 0.9596(3) 0.2581(5) 1.0210(4) 0.0550(10) Uani d . 1 1 . .
H H20 1.028 0.3257 1.0638 0.066 Uiso calc R 1 1 . .
C C21 0.8916(3) 0.1665(5) 1.0694(3) 0.0497(10) Uani d . 1 1 . .
C C22 0.7906(3) 0.0723(4) 1.0053(3) 0.0391(7) Uani d . 1 1 . .
H H22 0.7424 0.0101 1.0368 0.047 Uiso calc R 1 1 . .
C C23 0.7587(3) 0.0678(4) 0.8952(2) 0.0313(6) Uani d . 1 1 . .
H H23 0.6881 0.0044 0.8519 0.038 Uiso calc R 1 1 . .
C C24 0.9289(5) 0.1691(8) 1.1889(3) 0.086(2) Uani d . 1 1 . .
H H24A 1.0139 0.124 1.2227 0.13 Uiso calc R 1 1 . .
H H24B 0.8705 0.0995 1.2089 0.13 Uiso calc R 1 1 . .
H H24C 0.9265 0.2852 1.2129 0.13 Uiso calc R 1 1 . .
S S25 0.78821(10) 0.14712(13) 0.70869(7) 0.0533(3) Uani d D 1 1 . .
O O26 0.6888(12) 0.2652(11) 0.6587(9) 0.063(4) Uani d PDU 0.434(12) 1 A 1
O O27 0.7138(7) -0.0238(7) 0.6715(4) 0.039(2) Uani d PDU 0.434(12) 1 A 1
O O28 0.8913(7) 0.138(2) 0.6800(6) 0.093(6) Uani d PDU 0.434(12) 1 A 1
O O26A 0.8903(7) 0.2787(11) 0.7015(6) 0.074(2) Uani d PDU 0.566(12) 1 A 2
O O27A 0.8177(15) -0.0076(8) 0.6870(7) 0.115(6) Uani d PDU 0.566(12) 1 A 2
O O28A 0.6753(10) 0.235(2) 0.6701(10) 0.109(6) Uani d PDU 0.566(12) 1 A 2

loop_
_atom_site_aniso_label
_atom_site_aniso_U_11
_atom_site_aniso_U_22
_atom_site_aniso_U_33
_atom_site_aniso_U_12
_atom_site_aniso_U_13
_atom_site_aniso_U_23
C1 0.0336(15) 0.0316(15) 0.0258(13) 0.0032(12) 0.0123(11) 0.0008(11)
C2 0.0327(15) 0.0305(15) 0.0276(13) -0.0006(12) 0.0142(11) 0.0016(11)
C3 0.0305(15) 0.0277(14) 0.0249(13) -0.0006(12) 0.0077(11) 0.0011(11)
C4 0.0288(14) 0.0267(14) 0.0220(12) -0.0006(11) 0.0085(10) -0.0003(10)
O5 0.0378(11) 0.0260(10) 0.0245(9) -0.0026(8) 0.0112(8) -0.0017(8)
O6 0.0363(11) 0.0317(11) 0.0238(9) 0.0047(9) 0.0053(8) -0.0036(8)
C7 0.0411(16) 0.0258(15) 0.0239(13) 0.0045(12) 0.0080(11) -0.0005(11)
O8 0.0576(14) 0.0338(12) 0.0235(9) 0.0153(11) 0.0117(9) 0.0003(9)
C9 0.071(2) 0.0285(17) 0.0331(16) 0.0007(16) 0.0170(16) 0.0024(13)
C10 0.0428(18) 0.042(2) 0.0556(19) 0.0086(16) 0.0216(15) -0.0026(16)
C11 0.0317(15) 0.0285(15) 0.0232(12) -0.0037(12) 0.0089(11) 0.0035(11)
N12 0.0320(12) 0.0271(12) 0.0213(10) -0.0037(10) 0.0083(9) -0.0014(9)
C13 0.0438(17) 0.0425(19) 0.0320(14) -0.0032(15) 0.0199(13) 0.0026(13)
C14 0.0395(17) 0.0455(19) 0.0325(14) 0.0001(15) 0.0019(12) 0.0118(15)
C15 0.064(2) 0.0266(16) 0.0340(16) -0.0035(15) 0.0214(15) -0.0020(13)
O16 0.0346(12) 0.0409(13) 0.0544(13) 0.0037(10) 0.0242(10) -0.0032(11)
C17 0.055(2) 0.051(2) 0.058(2) 0.0229(19) 0.0277(18) 0.0015(19)
C18 0.0295(14) 0.0293(15) 0.0397(15) 0.0087(13) 0.0150(12) 0.0041(13)
C19 0.0292(17) 0.0359(18) 0.085(3) -0.0051(14) 0.0198(17) 0.0035(18)
C20 0.0311(18) 0.047(2) 0.071(3) -0.0012(16) 0.0001(17) -0.020(2)
C21 0.0426(19) 0.052(2) 0.0374(17) 0.0237(17) -0.0054(14) -0.0122(16)
C22 0.0429(18) 0.0407(18) 0.0365(16) 0.0116(14) 0.0178(14) 0.0057(13)
C23 0.0291(14) 0.0267(14) 0.0343(15) -0.0008(11) 0.0073(12) -0.0011(11)
C24 0.086(3) 0.113(4) 0.037(2) 0.054(3) -0.005(2) -0.022(2)
S25 0.0711(7) 0.0562(6) 0.0434(4) 0.0187(5) 0.0335(4) 0.0176(4)
O26 0.110(10) 0.025(3) 0.026(4) 0.011(4) -0.006(4) -0.004(3)
O27 0.055(4) 0.034(3) 0.028(3) -0.011(3) 0.017(3) -0.012(2)
O28 0.060(5) 0.185(16) 0.046(4) -0.043(7) 0.034(3) -0.015(6)
O26A 0.087(5) 0.082(5) 0.076(4) -0.001(4) 0.057(4) 0.013(4)
O27A 0.261(18) 0.043(3) 0.077(5) 0.007(6) 0.105(8) -0.005(3)
O28A 0.050(5) 0.211(15) 0.057(5) 0.017(6) 0.008(4) 0.027(6)

loop_
_atom_type_symbol
_atom_type_description
_atom_type_scat_dispersion_real
_atom_type_scat_dispersion_imag
_atom_type_scat_source
C C 0.0033 0.0016 'International Tables Vol C Tables 4.2.6.8 and 6.1.1.4'
H H 0 0 'International Tables Vol C Tables 4.2.6.8 and 6.1.1.4'
O O 0.0106 0.006 'International Tables Vol C Tables 4.2.6.8 and 6.1.1.4'
S S 0.1246 0.1234 'International Tables Vol C Tables 4.2.6.8 and 6.1.1.4'
N N 0.0061 0.0033 'International Tables Vol C Tables 4.2.6.8 and 6.1.1.4'

loop_
_geom_angle_atom_site_label_1
_geom_angle_atom_site_label_2
_geom_angle_atom_site_label_3
_geom_angle
O16 C1 O5 112.6(2)
O16 C1 C2 105.5(3)
O5 C1 C2 106.5(2)
O16 C1 H1 110.7
O5 C1 H1 110.7
C2 C1 H1 110.7
O6 C2 C1 111.3(2)
O6 C2 C3 102.1(2)
C1 C2 C3 103.7(2)
O6 C2 H2 113
C1 C2 H2 113
C3 C2 H2 113
O8 C3 C2 105.2(2)
O8 C3 C4 112.7(2)
C2 C3 C4 103.3(2)
O8 C3 H3 111.7
C2 C3 H3 111.7
C4 C3 H3 111.7
O5 C4 C11 112.3(2)
O5 C4 C3 107.0(2)
C11 C4 C3 110.6(2)
O5 C4 H4 109
C11 C4 H4 109
C3 C4 H4 109
C1 O5 C4 109.2(2)
C2 O6 C7 107.1(2)
O6 C7 O8 104.7(2)
O6 C7 C9 111.6(2)
O8 C7 C9 109.0(3)
O6 C7 C10 109.0(3)
O8 C7 C10 108.9(3)
C9 C7 C10 113.4(3)
C3 O8 C7 109.1(2)
C7 C9 H9A 109.5
C7 C9 H9B 109.5
H9A C9 H9B 109.5
C7 C9 H9C 109.5
H9A C9 H9C 109.5
H9B C9 H9C 109.5
C7 C10 H10A 109.5
C7 C10 H10B 109.5
H10A C10 H10B 109.5
C7 C10 H10C 109.5
H10A C10 H10C 109.5
H10B C10 H10C 109.5
N12 C11 C4 116.1(2)
N12 C11 H11A 108.3
C4 C11 H11A 108.3
N12 C11 H11B 108.3
C4 C11 H11B 108.3
H11A C11 H11B 107.4
C13 N12 C15 108.5(2)
C13 N12 C14 108.1(2)
C15 N12 C14 108.8(3)
C13 N12 C11 111.8(2)
C15 N12 C11 112.8(2)
C14 N12 C11 106.7(2)
N12 C13 H13A 109.5
N12 C13 H13B 109.5
H13A C13 H13B 109.5
N12 C13 H13C 109.5
H13A C13 H13C 109.5
H13B C13 H13C 109.5
N12 C14 H14A 109.5
N12 C14 H14B 109.5
H14A C14 H14B 109.5
N12 C14 H14C 109.5
H14A C14 H14C 109.5
H14B C14 H14C 109.5
N12 C15 H15A 109.5
N12 C15 H15B 109.5
H15A C15 H15B 109.5
N12 C15 H15C 109.5
H15A C15 H15C 109.5
H15B C15 H15C 109.5
C1 O16 C17 114.8(3)
O16 C17 H17A 109.5
O16 C17 H17B 109.5
H17A C17 H17B 109.5
O16 C17 H17C 109.5
H17A C17 H17C 109.5
H17B C17 H17C 109.5
C23 C18 C19 119.6(3)
C23 C18 S25 119.9(2)
C19 C18 S25 120.4(3)
C20 C19 C18 119.7(3)
C20 C19 H19 120.2
C18 C19 H19 120.2
C19 C20 C21 121.2(3)
C19 C20 H20 119.4
C21 C20 H20 119.4
C22 C21 C20 118.4(3)
C22 C21 C24 121.1(5)
C20 C21 C24 120.4(4)
C21 C22 C23 120.7(3)
C21 C22 H22 119.7
C23 C22 H22 119.7
C18 C23 C22 120.3(3)
C18 C23 H23 119.9
C22 C23 H23 119.9
C21 C24 H24A 109.5
C21 C24 H24B 109.5
H24A C24 H24B 109.5
C21 C24 H24C 109.5
H24A C24 H24C 109.5
H24B C24 H24C 109.5
O27A S25 O28 65.0(8)
O27A S25 O28A 131.0(9)
O28 S25 O28A 134.3(8)
O27A S25 O26 135.9(7)
O28 S25 O26 121.2(8)
O27A S25 O27 45.1(6)
O28 S25 O27 106.7(7)
O28A S25 O27 89.6(7)
O26 S25 O27 99.6(5)
O27A S25 O26A 109.6(6)
O28A S25 O26A 104.6(7)
O26 S25 O26A 91.2(7)
O27 S25 O26A 149.6(3)
O27A S25 C18 106.1(4)
O28 S25 C18 112.6(3)
O28A S25 C18 103.0(6)
O26 S25 C18 109.3(5)
O27 S25 C18 105.6(2)
O26A S25 C18 97.4(3)

loop_
_geom_bond_atom_site_label_1
_geom_bond_atom_site_label_2
_geom_bond_distance
C1 O16 1.400(4)
C1 O5 1.411(3)
C1 C2 1.508(4)
C1 H1 1
C2 O6 1.421(4)
C2 C3 1.537(4)
C2 H2 1
C3 O8 1.414(4)
C3 C4 1.557(4)
C3 H3 1
C4 O5 1.442(3)
C4 C11 1.522(4)
C4 H4 1
O6 C7 1.439(3)
C7 O8 1.447(3)
C7 C9 1.503(4)
C7 C10 1.510(5)
C9 H9A 0.98
C9 H9B 0.98
C9 H9C 0.98
C10 H10A 0.98
C10 H10B 0.98
C10 H10C 0.98
C11 N12 1.516(3)
C11 H11A 0.99
C11 H11B 0.99
N12 C13 1.493(4)
N12 C15 1.494(4)
N12 C14 1.507(4)
C13 H13A 0.98
C13 H13B 0.98
C13 H13C 0.98
C14 H14A 0.98
C14 H14B 0.98
C14 H14C 0.98
C15 H15A 0.98
C15 H15B 0.98
C15 H15C 0.98
O16 C17 1.431(5)
C17 H17A 0.98
C17 H17B 0.98
C17 H17C 0.98
C18 C23 1.377(4)
C18 C19 1.391(5)
C18 S25 1.771(3)
C19 C20 1.383(6)
C19 H19 0.95
C20 C21 1.393(6)
C20 H20 0.95
C21 C22 1.383(5)
C21 C24 1.508(5)
C22 C23 1.393(4)
C22 H22 0.95
C23 H23 0.95
C24 H24A 0.98
C24 H24B 0.98
C24 H24C 0.98
S25 O27A 1.334(6)
S25 O28 1.377(7)
S25 O28A 1.396(9)
S25 O26 1.438(9)
S25 O27 1.582(6)
S25 O26A 1.599(7)

loop_
_geom_hbond_atom_site_label_D
_geom_hbond_atom_site_label_H
_geom_hbond_atom_site_label_A
_geom_hbond_site_symmetry_A
_geom_hbond_distance_DH
_geom_hbond_distance_HA
_geom_hbond_distance_DA
_geom_hbond_angle_DHA
_geom_hbond_publ_flag
C13 H13A O28A 2_656 0.98 2.45 3.412(15) 167 yes
C13 H13B O28A 1_565 0.98 2.44 3.308(13) 148 yes
C14 H14B O26A 2_656 0.98 2.30 3.251(9) 163 yes
C14 H14C O27A 2_666 0.98 2.22 3.161(8) 162 yes
C15 H15C O5 . 0.98 2.41 2.964(4) 115 yes
C19 H19 O26A . 0.95 2.26 2.712(9) 108 yes

loop_
_geom_torsion_atom_site_label_1
_geom_torsion_atom_site_label_2
_geom_torsion_atom_site_label_3
_geom_torsion_atom_site_label_4
_geom_torsion
O16 C1 C2 O6 -163.4(2)
O5 C1 C2 O6 76.7(3)
O16 C1 C2 C3 87.6(3)
O5 C1 C2 C3 -32.4(3)
O6 C2 C3 O8 24.8(3)
C1 C2 C3 O8 140.5(2)
O6 C2 C3 C4 -93.5(3)
C1 C2 C3 C4 22.2(3)
O8 C3 C4 O5 -118.6(2)
C2 C3 C4 O5 -5.5(3)
O8 C3 C4 C11 118.8(3)
C2 C3 C4 C11 -128.1(2)
O16 C1 O5 C4 -85.3(3)
C2 C1 O5 C4 30.0(3)
C11 C4 O5 C1 106.6(3)
C3 C4 O5 C1 -14.9(3)
C1 C2 O6 C7 -144.6(2)
C3 C2 O6 C7 -34.5(3)
C2 O6 C7 O8 31.5(3)
C2 O6 C7 C9 -86.3(3)
C2 O6 C7 C10 147.8(3)
C2 C3 O8 C7 -6.3(3)
C4 C3 O8 C7 105.6(3)
O6 C7 O8 C3 -14.5(3)
C9 C7 O8 C3 105.0(3)
C10 C7 O8 C3 -130.9(3)
O5 C4 C11 N12 70.6(3)
C3 C4 C11 N12 -170.0(2)
C4 C11 N12 C13 60.4(3)
C4 C11 N12 C15 -62.1(3)
C4 C11 N12 C14 178.4(3)
O5 C1 O16 C17 -71.4(3)
C2 C1 O16 C17 172.8(3)
C23 C18 C19 C20 1.6(5)
S25 C18 C19 C20 179.5(3)
C18 C19 C20 C21 0.4(6)
C19 C20 C21 C22 -1.6(6)
C19 C20 C21 C24 177.7(4)
C20 C21 C22 C23 0.8(5)
C24 C21 C22 C23 -178.5(3)
C19 C18 C23 C22 -2.4(5)
S25 C18 C23 C22 179.6(2)
C21 C22 C23 C18 1.2(5)
C23 C18 S25 O27 -24.9(4)
C19 C18 S25 O27 157.2(4)
C23 C18 S25 O26A 175.2(4)
C19 C18 S25 O26A -2.7(4)

loop_
_platon_squeeze_void_nr
_platon_squeeze_void_average_x
_platon_squeeze_void_average_y
_platon_squeeze_void_average_z
_platon_squeeze_void_volume
_platon_squeeze_void_count_electrons
1 0.000 -0.014 0.500 101.8 16.8
